data_4026800
loop_
_publ_author_name
'Yulia Chapurina'
'Houssein Ibrahim'
'R\'egis Guillot'
'Emilie Kolodziej'
'Jacqueline Collin'
'Alexander Trifonov'
'Emmanuelle Schulz'
'J\'er\^ome Hannedouche'

_publ_contact_author_address
;Institut de Chimie Mol\'eculaire et des Mat\'eriaux d'Orsay,
CNRS
UMR 8182,
B\^at.420,
Universit\'e Paris-Sud
91405 Orsay cedex,
France. 
;
_publ_contact_author_email jerome.hannedouche@u-psud.fr
_publ_contact_author_fax '+33 (0)1 6915 4680 '
_publ_contact_author_name 'J\'er\^ome Hannedouche'
_publ_contact_author_phone '+33 (0)1 6915 4740'
_publ_section_title
;
 Catalytic, Enantioselective Intramolecular Hydroamination of Primary
 Amines Tethered to Di- and Trisubstituted Alkenes
;
_journal_name_full 'Journal of Organic Chemistry'
_journal_page_first 10163
_journal_page_last 10172
_journal_paper_doi 10.1021/jo202009q
_journal_volume 76
_journal_year 2011
_chemical_absolute_configuration rm
_chemical_formula_moiety 'C34 H32 F3 N O2'
_chemical_formula_sum 'C34 H32 F3 N O2'
_chemical_formula_weight 543.61
_space_group_IT_number 4
_symmetry_cell_setting monoclinic
_symmetry_Int_Tables_number 4
_symmetry_space_group_name_Hall 'P 2yb'
_symmetry_space_group_name_H-M 'P 1 21 1'
_atom_sites_solution_hydrogens geom
_atom_sites_solution_primary direct
_atom_sites_solution_secondary difmap
_audit_creation_method SHELXL-97
_cell_angle_alpha 90.00
_cell_angle_beta 96.313(7)
_cell_angle_gamma 90.00
_cell_formula_units_Z 2
_cell_length_a 9.858(3)
_cell_length_b 10.449(2)
_cell_length_c 13.184(4)
_cell_measurement_reflns_used 1082
_cell_measurement_temperature 100(1)
_cell_measurement_theta_max 17.25
_cell_measurement_theta_min 2.45
_cell_volume 1349.8(6)
_computing_cell_refinement 'Bruker SMART'
_computing_data_collection 'Bruker SMART'
_computing_data_reduction 'Bruker SAINT'
_computing_structure_refinement 'SHELXL-97 (Sheldrick, 1997)'
_computing_structure_solution 'SHELXS-97 (Sheldrick, 1997)'
_diffrn_ambient_temperature 100(1)
_diffrn_measured_fraction_theta_full 0.988
_diffrn_measured_fraction_theta_max 0.988
_diffrn_measurement_device_type 'CCD area detector'
_diffrn_measurement_method 'phi and omega scans'
_diffrn_radiation_monochromator graphite
_diffrn_radiation_probe x-ray
_diffrn_radiation_type MoK\a
_diffrn_radiation_wavelength 0.71073
_diffrn_reflns_av_R_equivalents 0.1120
_diffrn_reflns_av_sigmaI/netI 0.1316
_diffrn_reflns_limit_h_max 10
_diffrn_reflns_limit_h_min -10
_diffrn_reflns_limit_k_max 11
_diffrn_reflns_limit_k_min -9
_diffrn_reflns_limit_l_max 14
_diffrn_reflns_limit_l_min -14
_diffrn_reflns_number 13246
_diffrn_reflns_theta_full 23.32
_diffrn_reflns_theta_max 23.32
_diffrn_reflns_theta_min 2.08
_diffrn_source 'fine-focus sealed tube'
_diffrn_source_type 'kappa X8 APEX II Bruker ICMMO'
_exptl_absorpt_coefficient_mu 0.096
_exptl_absorpt_correction_T_max 0.9990
_exptl_absorpt_correction_T_min 0.9745
_exptl_absorpt_correction_type psi-scan
_exptl_absorpt_process_details SADABS
_exptl_crystal_colour colorless
_exptl_crystal_density_diffrn 1.338
_exptl_crystal_description plate
_exptl_crystal_F_000 572
_exptl_crystal_size_max 0.27
_exptl_crystal_size_mid 0.25
_exptl_crystal_size_min 0.01
_refine_diff_density_max 0.659
_refine_diff_density_min -0.660
_refine_diff_density_rms 0.084
_refine_ls_abs_structure_details 'Flack H D (1983), Acta Cryst. A39, 876-881'
_refine_ls_abs_structure_Flack 0.3(8)
_refine_ls_extinction_coef 0.029(3)
_refine_ls_extinction_expression Fc^*^=kFc[1+0.001xFc^2^\l^3^/sin(2\q)]^-1/4^
_refine_ls_extinction_method SHELXL
_refine_ls_goodness_of_fit_ref 0.978
_refine_ls_hydrogen_treatment constr
_refine_ls_matrix_type full
_refine_ls_number_parameters 364
_refine_ls_number_reflns 3704
_refine_ls_number_restraints 108
_refine_ls_restrained_S_all 0.978
_refine_ls_R_factor_all 0.1200
_refine_ls_R_factor_gt 0.0567
_refine_ls_shift/su_max 0.003
_refine_ls_shift/su_mean 0.000
_refine_ls_structure_factor_coef Fsqd
_refine_ls_weighting_details 'calc w=1/[\s^2^(Fo^2^)+(0.0476P)^2^+0.0000P] where P=(Fo^2^+2Fc^2^)/3'
_refine_ls_weighting_scheme calc
_refine_ls_wR_factor_gt 0.1067
_refine_ls_wR_factor_ref 0.1289
_reflns_number_gt 2311
_reflns_number_total 3704
_reflns_threshold_expression >2sigma(I)
_cod_data_source_file jo202009q_si_002.cif
_cod_data_source_block 1228GuillotICMMO
_cod_original_sg_symbol_H-M 'P 21'
_cod_database_code 4026800

loop_
_symmetry_equiv_pos_as_xyz
'x, y, z'
'-x, y+1/2, -z'

loop_
_atom_site_label
_atom_site_type_symbol
_atom_site_fract_x
_atom_site_fract_y
_atom_site_fract_z
_atom_site_U_iso_or_equiv
_atom_site_adp_type
_atom_site_occupancy
_atom_site_symmetry_multiplicity
_atom_site_calc_flag
_atom_site_refinement_flags
F1 F 0.0237(5) 0.0011(5) 0.4114(4) 0.0390(13) Uani 1 1 d .
F3 F 0.2003(5) -0.1217(4) 0.4351(4) 0.0340(13) Uani 1 1 d .
F2 F 0.1609(6) 0.0150(5) 0.5486(3) 0.0495(15) Uani 1 1 d .
N1 N 0.2648(6) 0.1886(6) 0.2277(5) 0.0219(16) Uani 1 1 d .
O2 O 0.1731(6) -0.0085(6) 0.2457(4) 0.0345(16) Uani 1 1 d .
O1 O 0.2069(6) 0.2217(5) 0.4388(4) 0.0351(16) Uani 1 1 d .
C11 C 0.2564(8) 0.1792(7) 0.1146(6) 0.0207(19) Uani 1 1 d .
C10 C 0.2224(8) 0.0913(8) 0.2854(6) 0.022(2) Uani 1 1 d .
C3 C 0.1564(9) -0.0007(8) 0.4482(6) 0.028(2) Uani 1 1 d .
C15 C 0.3376(8) 0.0664(7) 0.0817(6) 0.025(2) Uani 1 1 d .
H15A H 0.4271 0.0672 0.1186 0.038 Uiso 1 1 calc R
H15B H 0.3452 0.0723 0.0098 0.038 Uiso 1 1 calc R
H15C H 0.2920 -0.0117 0.0957 0.038 Uiso 1 1 calc R
C12 C 0.3176(8) 0.3080(8) 0.0866(6) 0.023(2) Uani 1 1 d .
H12A H 0.2459 0.3709 0.0712 0.027 Uiso 1 1 calc R
H12B H 0.3668 0.2984 0.0273 0.027 Uiso 1 1 calc R
C1 C 0.2426(8) 0.1008(7) 0.4007(6) 0.022(2) Uani 1 1 d .
C30 C 0.6165(9) 0.2509(11) 0.1035(8) 0.0535(13) Uani 1 1 d .
H30 H 0.5760 0.2760 0.0396 0.064 Uiso 1 1 calc R
C13 C 0.4160(8) 0.3512(7) 0.1804(6) 0.024(2) Uani 1 1 d .
C17 C 0.0785(8) 0.1592(9) -0.0454(6) 0.031(2) Uani 1 1 d U
C27 C 0.5933(9) 0.6787(8) 0.1955(7) 0.038(2) Uani 1 1 d U
H27 H 0.6819 0.7105 0.2037 0.046 Uiso 1 1 calc R
C29 C 0.5528(10) 0.2782(11) 0.1873(8) 0.0535(13) Uani 1 1 d .
C18 C 0.0844(8) 0.0361(9) -0.0930(6) 0.033(2) Uani 1 1 d U
H18 H 0.1061 -0.0360 -0.0530 0.040 Uiso 1 1 calc R
C25 C 0.3525(8) 0.7131(7) 0.1717(6) 0.025(2) Uani 1 1 d U
H25 H 0.2782 0.7685 0.1647 0.030 Uiso 1 1 calc R
C22 C 0.0460(8) 0.2632(9) -0.1071(7) 0.034(2) Uani 1 1 d U
H22 H 0.0418 0.3438 -0.0777 0.041 Uiso 1 1 calc R
C24 C 0.3326(9) 0.5813(8) 0.1707(6) 0.029(2) Uani 1 1 d U
H24 H 0.2438 0.5499 0.1619 0.034 Uiso 1 1 calc R
C28 C 0.5714(8) 0.5494(9) 0.1957(6) 0.034(2) Uani 1 1 d U
H28 H 0.6465 0.4952 0.2049 0.041 Uiso 1 1 calc R
C14 C 0.3276(8) 0.3094(8) 0.2646(6) 0.025(2) Uani 1 1 d .
H14A H 0.3836 0.2971 0.3290 0.030 Uiso 1 1 calc R
H14B H 0.2584 0.3731 0.2737 0.030 Uiso 1 1 calc R
C31 C 0.7413(9) 0.1860(10) 0.1108(8) 0.0535(13) Uani 1 1 d .
H31 H 0.7816 0.1687 0.0517 0.064 Uiso 1 1 calc R
C23 C 0.4398(8) 0.4950(8) 0.1823(6) 0.0246(19) Uani 1 1 d U
C16 C 0.1056(8) 0.1679(9) 0.0692(5) 0.029(2) Uani 1 1 d .
H16A H 0.0672 0.0925 0.0981 0.035 Uiso 1 1 calc R
H16B H 0.0567 0.2415 0.0914 0.035 Uiso 1 1 calc R
C4 C 0.3901(11) 0.0792(9) 0.4409(8) 0.0568(13) Uani 1 1 d U
C21 C 0.0193(9) 0.2507(10) -0.2118(7) 0.042(3) Uani 1 1 d U
H21 H -0.0030 0.3219 -0.2526 0.050 Uiso 1 1 calc R
C26 C 0.4851(9) 0.7611(9) 0.1833(7) 0.038(2) Uani 1 1 d U
H26 H 0.4999 0.8490 0.1828 0.046 Uiso 1 1 calc R
C19 C 0.0584(8) 0.0239(11) -0.1960(7) 0.042(3) Uani 1 1 d U
H19 H 0.0625 -0.0563 -0.2262 0.051 Uiso 1 1 calc R
C5 C 0.4674(10) -0.0126(10) 0.3928(9) 0.0568(13) Uani 1 1 d U
H5 H 0.4279 -0.0597 0.3373 0.068 Uiso 1 1 calc R
C20 C 0.0262(9) 0.1292(11) -0.2555(7) 0.046(3) Uani 1 1 d U
H20 H 0.0087 0.1199 -0.3259 0.055 Uiso 1 1 calc R
C32 C 0.8028(9) 0.1491(11) 0.1994(7) 0.0535(13) Uani 1 1 d .
H32 H 0.8829 0.1015 0.2036 0.064 Uiso 1 1 calc R
C9 C 0.4537(11) 0.1427(10) 0.5228(8) 0.0568(13) Uani 1 1 d U
H9 H 0.4057 0.2034 0.5562 0.068 Uiso 1 1 calc R
C2 C 0.0737(10) 0.2680(10) 0.4098(8) 0.056(3) Uani 1 1 d .
H2A H 0.0439 0.2411 0.3413 0.084 Uiso 1 1 calc R
H2B H 0.0738 0.3598 0.4131 0.084 Uiso 1 1 calc R
H2C H 0.0127 0.2346 0.4552 0.084 Uiso 1 1 calc R
C8 C 0.5899(11) 0.1180(10) 0.5573(9) 0.0568(13) Uani 1 1 d U
H8 H 0.6309 0.1622 0.6138 0.068 Uiso 1 1 calc R
C6 C 0.6054(11) -0.0311(9) 0.4307(9) 0.0568(13) Uani 1 1 d U
H6 H 0.6586 -0.0891 0.3989 0.068 Uiso 1 1 calc R
C34 C 0.6180(9) 0.2433(10) 0.2799(8) 0.0535(13) Uani 1 1 d .
H34 H 0.5770 0.2598 0.3388 0.064 Uiso 1 1 calc R
C7 C 0.6605(11) 0.0351(10) 0.5130(8) 0.0568(13) Uani 1 1 d U
H7 H 0.7510 0.0208 0.5382 0.068 Uiso 1 1 calc R
C33 C 0.7439(9) 0.1838(11) 0.2877(8) 0.0535(13) Uani 1 1 d .
H33 H 0.7898 0.1667 0.3517 0.064 Uiso 1 1 calc R

loop_
_atom_site_aniso_label
_atom_site_aniso_U_11
_atom_site_aniso_U_22
_atom_site_aniso_U_33
_atom_site_aniso_U_23
_atom_site_aniso_U_13
_atom_site_aniso_U_12
F1 0.032(3) 0.035(3) 0.054(3) 0.005(2) 0.021(3) -0.003(3)
F3 0.036(3) 0.023(3) 0.045(3) 0.003(2) 0.015(3) 0.001(2)
F2 0.088(4) 0.043(4) 0.023(3) 0.004(2) 0.029(3) -0.007(3)
N1 0.017(4) 0.027(4) 0.022(4) 0.005(3) 0.003(3) 0.000(3)
O2 0.036(4) 0.038(4) 0.031(3) -0.004(3) 0.010(3) -0.023(3)
O1 0.043(4) 0.032(4) 0.034(4) 0.005(3) 0.023(3) 0.011(3)
C11 0.019(4) 0.021(5) 0.022(5) 0.000(4) 0.003(4) -0.001(4)
C10 0.015(5) 0.025(5) 0.027(5) -0.001(4) 0.008(4) -0.002(4)
C3 0.037(6) 0.024(5) 0.023(5) 0.006(4) 0.006(4) 0.011(4)
C15 0.023(5) 0.019(5) 0.035(5) 0.002(4) 0.009(4) -0.006(4)
C12 0.018(5) 0.027(5) 0.025(5) 0.001(4) 0.009(4) 0.008(4)
C1 0.029(5) 0.022(5) 0.017(4) -0.004(3) 0.014(4) 0.000(4)
C30 0.021(2) 0.086(3) 0.056(3) 0.029(3) 0.0145(18) 0.012(2)
C13 0.016(5) 0.019(5) 0.037(5) 0.004(4) 0.009(4) -0.002(4)
C17 0.014(5) 0.044(6) 0.038(5) -0.004(4) 0.009(4) -0.006(4)
C27 0.028(5) 0.028(6) 0.063(6) -0.029(5) 0.023(5) -0.011(5)
C29 0.021(2) 0.086(3) 0.056(3) 0.029(3) 0.0145(18) 0.012(2)
C18 0.014(5) 0.047(6) 0.038(5) -0.003(5) -0.003(4) -0.012(4)
C25 0.026(5) 0.017(5) 0.034(5) -0.007(4) 0.015(4) 0.001(4)
C22 0.020(5) 0.049(6) 0.033(6) -0.006(5) 0.007(4) 0.017(4)
C24 0.016(5) 0.029(5) 0.042(5) 0.005(4) 0.008(4) -0.002(4)
C28 0.019(5) 0.050(6) 0.036(5) -0.010(5) 0.012(4) 0.005(5)
C14 0.013(5) 0.025(5) 0.038(5) -0.005(4) 0.003(4) 0.000(4)
C31 0.021(2) 0.086(3) 0.056(3) 0.029(3) 0.0145(18) 0.012(2)
C23 0.023(5) 0.025(5) 0.029(4) 0.006(4) 0.014(4) -0.003(4)
C16 0.021(5) 0.051(6) 0.016(5) -0.002(4) 0.006(4) -0.001(4)
C4 0.048(3) 0.037(3) 0.080(3) 0.012(2) -0.017(2) -0.009(2)
C21 0.023(5) 0.051(6) 0.052(7) 0.000(5) 0.008(5) 0.026(5)
C26 0.030(6) 0.029(5) 0.058(6) -0.026(5) 0.019(5) -0.010(5)
C19 0.016(5) 0.075(8) 0.036(6) -0.013(5) 0.006(4) 0.001(5)
C5 0.048(3) 0.037(3) 0.080(3) 0.012(2) -0.017(2) -0.009(2)
C20 0.025(6) 0.083(8) 0.031(5) -0.015(6) 0.009(4) 0.018(5)
C32 0.021(2) 0.086(3) 0.056(3) 0.029(3) 0.0145(18) 0.012(2)
C9 0.048(3) 0.037(3) 0.080(3) 0.012(2) -0.017(2) -0.009(2)
C2 0.054(7) 0.037(6) 0.084(8) 0.007(5) 0.042(6) 0.017(5)
C8 0.048(3) 0.037(3) 0.080(3) 0.012(2) -0.017(2) -0.009(2)
C6 0.048(3) 0.037(3) 0.080(3) 0.012(2) -0.017(2) -0.009(2)
C34 0.021(2) 0.086(3) 0.056(3) 0.029(3) 0.0145(18) 0.012(2)
C7 0.048(3) 0.037(3) 0.080(3) 0.012(2) -0.017(2) -0.009(2)
C33 0.021(2) 0.086(3) 0.056(3) 0.029(3) 0.0145(18) 0.012(2)

loop_
_atom_type_symbol
_atom_type_description
_atom_type_scat_dispersion_real
_atom_type_scat_dispersion_imag
_atom_type_scat_source
C C 0.0033 0.0016 'International Tables Vol C Tables 4.2.6.8 and 6.1.1.4'
H H 0.0000 0.0000 'International Tables Vol C Tables 4.2.6.8 and 6.1.1.4'
N N 0.0061 0.0033 'International Tables Vol C Tables 4.2.6.8 and 6.1.1.4'
O O 0.0106 0.0060 'International Tables Vol C Tables 4.2.6.8 and 6.1.1.4'
F F 0.0171 0.0103 'International Tables Vol C Tables 4.2.6.8 and 6.1.1.4'

loop_
_geom_angle_atom_site_label_1
_geom_angle_atom_site_label_2
_geom_angle_atom_site_label_3
_geom_angle
C10 N1 C14 127.0(6)
C10 N1 C11 121.6(6)
C14 N1 C11 111.3(6)
C2 O1 C1 118.0(7)
N1 C11 C15 111.4(6)
N1 C11 C12 101.7(6)
C15 C11 C12 112.3(6)
N1 C11 C16 109.8(6)
C15 C11 C16 110.2(6)
C12 C11 C16 111.1(6)
O2 C10 N1 121.4(7)
O2 C10 C1 118.7(7)
N1 C10 C1 119.8(7)
F2 C3 F1 106.4(7)
F2 C3 F3 105.4(6)
F1 C3 F3 106.2(7)
F2 C3 C1 111.2(7)
F1 C3 C1 113.8(6)
F3 C3 C1 113.2(6)
C11 C12 C13 106.9(6)
O1 C1 C4 106.0(7)
O1 C1 C10 113.8(6)
C4 C1 C10 111.0(7)
O1 C1 C3 107.5(6)
C4 C1 C3 108.0(7)
C10 C1 C3 110.3(6)
C29 C30 C31 121.9(9)
C23 C13 C29 110.8(7)
C23 C13 C14 111.4(6)
C29 C13 C14 112.1(7)
C23 C13 C12 112.5(6)
C29 C13 C12 111.7(7)
C14 C13 C12 97.9(6)
C22 C17 C18 117.9(8)
C22 C17 C16 123.3(8)
C18 C17 C16 118.7(8)
C26 C27 C28 120.1(8)
C30 C29 C34 117.1(9)
C30 C29 C13 122.3(8)
C34 C29 C13 120.5(9)
C19 C18 C17 120.5(9)
C26 C25 C24 119.2(8)
C17 C22 C21 121.5(9)
C23 C24 C25 122.5(8)
C27 C28 C23 122.8(9)
N1 C14 C13 104.8(6)
C32 C31 C30 121.3(10)
C24 C23 C28 115.6(8)
C24 C23 C13 121.8(7)
C28 C23 C13 122.6(8)
C17 C16 C11 116.7(6)
C9 C4 C5 117.5(10)
C9 C4 C1 123.2(10)
C5 C4 C1 119.2(9)
C22 C21 C20 119.0(9)
C27 C26 C25 119.8(8)
C18 C19 C20 120.2(9)
C4 C5 C6 118.6(10)
C19 C20 C21 120.9(8)
C31 C32 C33 118.0(9)
C4 C9 C8 120.8(11)
C7 C8 C9 121.7(11)
C7 C6 C5 120.1(11)
C29 C34 C33 121.1(9)
C8 C7 C6 121.3(11)
C34 C33 C32 120.4(9)

loop_
_geom_bond_atom_site_label_1
_geom_bond_atom_site_label_2
_geom_bond_distance
F1 C3 1.344(9)
F3 C3 1.354(9)
F2 C3 1.329(9)
N1 C10 1.362(9)
N1 C14 1.466(10)
N1 C11 1.488(9)
O2 C10 1.242(9)
O1 C2 1.412(11)
O1 C1 1.418(9)
C11 C15 1.515(11)
C11 C12 1.536(11)
C11 C16 1.545(10)
C10 C1 1.514(10)
C3 C1 1.535(11)
C12 C13 1.552(11)
C1 C4 1.509(13)
C30 C29 1.360(13)
C30 C31 1.398(13)
C13 C23 1.522(11)
C13 C29 1.543(12)
C13 C14 1.547(11)
C17 C22 1.374(12)
C17 C18 1.435(12)
C17 C16 1.508(11)
C27 C26 1.367(12)
C27 C28 1.367(12)
C29 C34 1.366(13)
C18 C19 1.361(11)
C25 C26 1.392(11)
C25 C24 1.392(11)
C22 C21 1.383(12)
C24 C23 1.385(11)
C28 C23 1.410(11)
C31 C32 1.314(12)
C4 C9 1.361(14)
C4 C5 1.417(15)
C21 C20 1.399(14)
C19 C20 1.368(13)
C5 C6 1.410(14)
C32 C33 1.404(13)
C9 C8 1.393(13)
C8 C7 1.290(15)
C6 C7 1.350(14)
C34 C33 1.381(13)
